data_1558025
loop_
_publ_author_name
'Zhang, Yan'
'Jiang, Jun'
'Liu, Yifan'
'Li, Pan'
'Liu, Yong'
'Chen, Lijuan'
'Zhao, Junwei'

_publ_section_title
;
 Multi-praseodymium-and-tungsten bridging octameric tellurotungstate and
 its 2D honeycomb composite film for detecting estrogen.
;
_journal_issue 19
_journal_name_full Nanoscale
_journal_page_first 10842
_journal_page_last 10853
_journal_paper_doi 10.1039/d0nr01901a
_journal_volume 12
_journal_year 2020
_chemical_formula_sum 'C32 H318 K8 N16 Na6 O402 Pr8 Te8 W88'
_chemical_formula_weight 26138.64
_space_group_IT_number 88
_space_group_name_Hall '-I 4ad'
_space_group_name_H-M_alt 'I 41/a :2'
_symmetry_cell_setting tetragonal
_symmetry_space_group_name_H-M 'I 41/a :2'
_atom_sites_solution_hydrogens geom
_atom_sites_solution_primary direct
_atom_sites_solution_secondary difmap
_audit_creation_method SHELXL-97
_audit_update_record
;
2020-03-05 deposited with the CCDC.	2020-05-06 downloaded from the CCDC.
;
_cell_angle_alpha 90.00
_cell_angle_beta 90.00
_cell_angle_gamma 90.00
_cell_formula_units_Z 4
_cell_length_a 38.5523(9)
_cell_length_b 38.5523(9)
_cell_length_c 29.1596(8)
_cell_measurement_reflns_used 9909
_cell_measurement_temperature 150(2)
_cell_measurement_theta_max 28.28
_cell_measurement_theta_min 2.63
_cell_volume 43339.3(19)
_computing_cell_refinement 'Bruker SAINT'
_computing_data_collection 'Bruker APEX2'
_computing_data_reduction 'Bruker SAINT'
_computing_molecular_graphics 'Bruker SHELXTL'
_computing_publication_material 'Bruker SHELXTL'
_computing_structure_refinement 'SHELXL-97 (Sheldrick, 2008)'
_computing_structure_solution 'SHELXS-97 (Sheldrick, 2008)'
_diffrn_ambient_temperature 150(2)
_diffrn_measured_fraction_theta_full 0.991
_diffrn_measured_fraction_theta_max 0.991
_diffrn_measurement_device_type 'Bruker APEX-II CCD'
_diffrn_measurement_method '\f and \w scans'
_diffrn_radiation_monochromator graphite
_diffrn_radiation_source 'fine-focus sealed tube'
_diffrn_radiation_type MoK\a
_diffrn_radiation_wavelength 0.71073
_diffrn_reflns_av_R_equivalents 0.0458
_diffrn_reflns_av_sigmaI/netI 0.0322
_diffrn_reflns_limit_h_max 45
_diffrn_reflns_limit_h_min -36
_diffrn_reflns_limit_k_max 33
_diffrn_reflns_limit_k_min -46
_diffrn_reflns_limit_l_max 32
_diffrn_reflns_limit_l_min -34
_diffrn_reflns_number 115107
_diffrn_reflns_theta_full 25.10
_diffrn_reflns_theta_max 25.10
_diffrn_reflns_theta_min 2.18
_exptl_absorpt_coefficient_mu 24.849
_exptl_absorpt_correction_T_max 0.1708
_exptl_absorpt_correction_T_min 0.0734
_exptl_absorpt_correction_type multi-scan
_exptl_absorpt_process_details SADABS
_exptl_crystal_colour Green
_exptl_crystal_density_diffrn 4.006
_exptl_crystal_density_method 'not measured'
_exptl_crystal_description block
_exptl_crystal_F_000 45824
_exptl_crystal_size_max 0.22
_exptl_crystal_size_mid 0.14
_exptl_crystal_size_min 0.11
_refine_diff_density_max 3.876
_refine_diff_density_min -3.234
_refine_diff_density_rms 0.303
_refine_ls_extinction_coef 0.0000012(4)
_refine_ls_extinction_expression Fc^*^=kFc[1+0.001xFc^2^\l^3^/sin(2\q)]^-1/4^
_refine_ls_extinction_method SHELXL
_refine_ls_goodness_of_fit_ref 1.069
_refine_ls_hydrogen_treatment constr
_refine_ls_matrix_type full
_refine_ls_number_parameters 1066
_refine_ls_number_reflns 19129
_refine_ls_number_restraints 2
_refine_ls_restrained_S_all 1.069
_refine_ls_R_factor_all 0.0416
_refine_ls_R_factor_gt 0.0370
_refine_ls_shift/su_max 0.002
_refine_ls_shift/su_mean 0.000
_refine_ls_structure_factor_coef Fsqd
_refine_ls_weighting_details 'calc w=1/[\s^2^(Fo^2^)+(0.0347P)^2^+3017.1421P] where P=(Fo^2^+2Fc^2^)/3'
_refine_ls_weighting_scheme calc
_refine_ls_wR_factor_gt 0.0928
_refine_ls_wR_factor_ref 0.0957
_reflns_number_gt 17363
_reflns_number_total 19129
_reflns_threshold_expression >2sigma(I)
_cod_data_source_file d0nr01901a2.cif
_cod_data_source_block 1
_cod_depositor_comments
;
The following automatic conversions were performed:

data item '_symmetry_cell_setting' value 'Tetragonal' was changed to
'tetragonal' in accordance with the
/home/data/users/saulius/crontab/automatic-downloads/rss-feeds/RSC/lib/dictionaries/cif_core.dic
dictionary named 'cif_core.dic' version 2.4.2 last updated on
2011-04-26.

Automatic conversion script
Id: cif_fix_values 7556 2019-12-06 15:28:31Z antanas 

 Adding full bibliography for 1558025.cif.
;
_cod_original_sg_symbol_H-M I4(1)/a
_cod_database_code 1558025

loop_
_symmetry_equiv_pos_as_xyz
'x, y, z'
'-x+1/2, -y, z+1/2'
'-y+3/4, x+1/4, z+1/4'
'y+3/4, -x+3/4, z+3/4'
'x+1/2, y+1/2, z+1/2'
'-x+1, -y+1/2, z+1'
'-y+5/4, x+3/4, z+3/4'
'y+5/4, -x+5/4, z+5/4'
'-x, -y, -z'
'x-1/2, y, -z-1/2'
'y-3/4, -x-1/4, -z-1/4'
'-y-3/4, x-3/4, -z-3/4'
'-x+1/2, -y+1/2, -z+1/2'
'x, y+1/2, -z'
'y-1/4, -x+1/4, -z+1/4'
'-y-1/4, x-1/4, -z-1/4'

loop_
_atom_site_label
_atom_site_type_symbol
_atom_site_fract_x
_atom_site_fract_y
_atom_site_fract_z
_atom_site_U_iso_or_equiv
_atom_site_adp_type
_atom_site_occupancy
_atom_site_symmetry_multiplicity
_atom_site_calc_flag
_atom_site_refinement_flags
_atom_site_disorder_assembly
_atom_site_disorder_group
W1 W 0.068991(14) 0.610565(13) 0.048217(18) 0.02532(12) Uani 1 1 d . . .
W2 W 0.159667(12) 0.755992(13) 0.075541(17) 0.02053(11) Uani 1 1 d . . .
W3 W 0.018287(13) 0.653519(14) 0.124428(18) 0.02503(12) Uani 1 1 d . . .
W4 W 0.057678(14) 0.707053(13) -0.119640(17) 0.02264(11) Uani 1 1 d . . .
W5 W 0.041900(12) 0.744025(13) 0.081592(16) 0.01893(11) Uani 1 1 d . . .
W6 W 0.191790(13) 0.813555(13) -0.088603(17) 0.02357(12) Uani 1 1 d . . .
W7 W 0.163480(14) 0.621010(14) 0.044000(19) 0.02645(12) Uani 1 1 d . . .
W8 W 0.170182(15) 0.601203(15) 0.15832(2) 0.03261(14) Uani 1 1 d . . .
W9 W 0.100436(12) 0.805049(12) -0.046682(16) 0.01854(11) Uani 1 1 d . . .
W10 W 0.139886(13) 0.924295(13) 0.037653(19) 0.02487(12) Uani 1 1 d . . .
W11 W 0.185371(14) 0.881419(14) 0.132050(19) 0.02745(12) Uani 1 1 d . . .
W12 W 0.264253(13) 0.850609(14) -0.04487(2) 0.02744(12) Uani 1 1 d . . .
W13 W 0.208411(14) 0.675608(14) 0.115177(19) 0.02724(12) Uani 1 1 d . . .
W14 W 0.073047(15) 0.589658(15) 0.16185(2) 0.03216(13) Uani 1 1 d . . .
W15 W 0.142015(13) 0.894618(13) -0.072874(18) 0.02365(12) Uani 1 1 d . . .
W16 W 0.262119(14) 0.886969(15) 0.07238(2) 0.03036(13) Uani 1 1 d . . .
W17 W 0.116772(16) 0.651484(17) 0.239773(19) 0.03462(14) Uani 1 1 d . . .
W18 W 0.235211(13) 0.808801(15) 0.117703(19) 0.02755(12) Uani 1 1 d . . .
W19 W 0.214549(14) 0.931119(14) -0.02394(2) 0.02849(13) Uani 1 1 d . . .
W20 W 0.065596(14) 0.715234(15) 0.199133(17) 0.02732(12) Uani 1 1 d . . .
W21 W 0.152993(14) 0.724274(15) 0.195697(18) 0.02890(13) Uani 1 1 d . . .
W22 W 0.235227(13) 0.774792(13) -0.000825(19) 0.02469(12) Uani 1 1 d . . .
Pr1 Pr 0.088650(17) 0.838958(18) 0.09231(2) 0.02140(15) Uani 1 1 d . . .
Pr2 Pr 0.106064(17) 0.698136(17) -0.02219(2) 0.02021(14) Uani 1 1 d . . .
Te1 Te 0.11033(2) 0.67811(2) 0.10852(3) 0.02149(17) Uani 1 1 d . . .
Te2 Te 0.175724(19) 0.84095(2) 0.02325(3) 0.01929(16) Uani 1 1 d . . .
O1 O 0.0531(2) 0.8112(2) -0.0642(3) 0.0207(17) Uani 1 1 d . . .
O2 O 0.0000 0.7500 0.1281(4) 0.021(2) Uani 1 2 d S . .
O3 O 0.0500(2) 0.7527(2) -0.1245(3) 0.0240(19) Uani 1 1 d . . .
O4 O 0.0638(3) 0.5525(3) 0.1913(4) 0.046(3) Uani 1 1 d . . .
O5 O 0.0853(3) 0.6218(3) 0.2138(3) 0.038(2) Uani 1 1 d . . .
O6 O 0.0960(2) 0.8194(2) 0.0096(3) 0.0244(19) Uani 1 1 d . . .
O7 O 0.0496(2) 0.6982(2) -0.0581(3) 0.0253(19) Uani 1 1 d . . .
O8 O 0.1004(2) 0.7602(2) -0.0412(3) 0.0237(19) Uani 1 1 d . . .
O9 O 0.1895(2) 0.7725(2) 0.0263(3) 0.0234(18) Uani 1 1 d . . .
O10 O 0.1508(2) 0.6506(2) 0.1108(3) 0.026(2) Uani 1 1 d . . .
O11 O 0.0786(2) 0.6405(2) 0.1151(3) 0.027(2) Uani 1 1 d . . .
O12 O 0.0680(2) 0.7297(2) 0.1351(3) 0.0253(19) Uani 1 1 d . . .
O13 O 0.1749(2) 0.8605(2) -0.0947(3) 0.027(2) Uani 1 1 d . . .
O14 O 0.1360(2) 0.7283(2) 0.0401(3) 0.0235(18) Uani 1 1 d . . .
O15 O 0.0000 0.7500 0.0460(4) 0.022(3) Uani 1 2 d S . .
O16 O 0.1025(2) 0.7057(2) -0.1094(3) 0.0235(18) Uani 1 1 d . . .
O17 O 0.1068(2) 0.7432(2) 0.2088(3) 0.031(2) Uani 1 1 d . . .
O18 O 0.1118(2) 0.6829(2) 0.1735(3) 0.0247(19) Uani 1 1 d . . .
O19 O 0.2379(2) 0.8303(2) -0.0969(3) 0.030(2) Uani 1 1 d . . .
O20 O 0.2113(2) 0.7721(2) -0.0601(3) 0.0253(19) Uani 1 1 d . . .
O21 O 0.2414(2) 0.8915(2) -0.0524(3) 0.029(2) Uani 1 1 d . . .
O22 O 0.1471(2) 0.6581(2) 0.0162(3) 0.029(2) Uani 1 1 d . . .
O23 O 0.2126(2) 0.8295(2) -0.0165(3) 0.0236(19) Uani 1 1 d . . .
O24 O 0.1734(2) 0.8860(2) -0.0033(3) 0.0225(18) Uani 1 1 d . . .
O25 O 0.1117(2) 0.8603(2) -0.0608(3) 0.0241(19) Uani 1 1 d . . .
O26 O 0.0551(2) 0.6513(2) -0.1287(3) 0.0228(18) Uani 1 1 d . . .
O27 O 0.1512(2) 0.8063(2) -0.0533(3) 0.0241(19) Uani 1 1 d . . .
O28 O 0.1475(2) 0.8566(3) 0.1236(3) 0.029(2) Uani 1 1 d . . .
O29 O 0.2079(2) 0.8525(2) 0.0699(3) 0.0244(19) Uani 1 1 d . . .
O30 O 0.2710(2) 0.7999(2) -0.0295(3) 0.030(2) Uani 1 1 d . . .
O31 O 0.0750(2) 0.6513(2) 0.0224(3) 0.0262(19) Uani 1 1 d . . .
O32 O 0.2490(2) 0.7911(2) 0.0573(3) 0.029(2) Uani 1 1 d . . .
O33 O 0.1177(2) 0.6008(2) 0.0499(3) 0.031(2) Uani 1 1 d . . .
O34 O 0.1971(2) 0.7815(2) 0.1136(3) 0.027(2) Uani 1 1 d . . .
O35 O 0.1945(2) 0.7130(2) 0.0843(3) 0.027(2) Uani 1 1 d . . .
O36 O 0.1435(2) 0.7363(2) 0.1330(3) 0.0259(19) Uani 1 1 d . . .
O37 O 0.2509(2) 0.7332(2) 0.0001(3) 0.033(2) Uani 1 1 d . . .
O38 O 0.0231(2) 0.6226(2) 0.0728(3) 0.031(2) Uani 1 1 d . . .
O39 O 0.1810(2) 0.9518(2) 0.0120(3) 0.032(2) Uani 1 1 d . . .
O40 O 0.0245(2) 0.6910(2) 0.0891(3) 0.0224(18) Uani 1 1 d . . .
O41 O 0.0672(2) 0.7269(2) 0.0372(3) 0.0229(18) Uani 1 1 d . . .
O42 O 0.1833(3) 0.7968(3) -0.1413(3) 0.034(2) Uani 1 1 d . . .
O43 O 0.1329(2) 0.7922(2) 0.0797(3) 0.0243(19) Uani 1 1 d . . .
O44 O 0.1249(3) 0.9118(2) -0.1227(3) 0.033(2) Uani 1 1 d . . .
O45 O 0.1704(2) 0.9156(2) 0.0878(3) 0.029(2) Uani 1 1 d . . .
O46 O 0.1785(3) 0.9022(3) 0.1842(3) 0.040(2) Uani 1 1 d . . .
O47 O 0.0543(2) 0.7879(2) 0.0829(3) 0.0230(18) Uani 1 1 d . . .
O48 O 0.1885(3) 0.5672(3) 0.1876(4) 0.047(3) Uani 1 1 d . . .
O49 O 0.1813(3) 0.5966(3) 0.0011(3) 0.036(2) Uani 1 1 d . . .
O50 O 0.1468(2) 0.6943(3) 0.2455(3) 0.034(2) Uani 1 1 d . . .
O51 O 0.1754(3) 0.5883(2) 0.0979(4) 0.035(2) Uani 1 1 d . . .
O52 O -0.0264(2) 0.6536(2) 0.1316(3) 0.029(2) Uani 1 1 d . . .
O53 O 0.0356(2) 0.6797(3) 0.1766(3) 0.033(2) Uani 1 1 d . . .
O54 O 0.0297(2) 0.6115(2) 0.1629(3) 0.030(2) Uani 1 1 d . . .
O55 O 0.0673(3) 0.5759(2) 0.1025(3) 0.035(2) Uani 1 1 d . . .
O56 O 0.1153(2) 0.8865(2) 0.0511(3) 0.030(2) Uani 1 1 d . . .
O57 O 0.2074(2) 0.6320(3) 0.1550(3) 0.036(2) Uani 1 1 d . . .
O58 O 0.3026(2) 0.8582(3) -0.0724(4) 0.040(3) Uani 1 1 d . . .
O59 O 0.2748(2) 0.8606(2) 0.0153(4) 0.033(2) Uani 1 1 d . . .
O60 O 0.1886(2) 0.6961(3) 0.1703(3) 0.032(2) Uani 1 1 d . . .
O61 O 0.1769(3) 0.7572(3) 0.2182(3) 0.039(2) Uani 1 1 d . . .
O62 O 0.1195(3) 0.6372(3) 0.2956(3) 0.046(3) Uani 1 1 d . . .
O63 O 0.0548(3) 0.5838(3) 0.0053(4) 0.041(2) Uani 1 1 d . . .
O64 O 0.2140(2) 0.8426(3) 0.1560(3) 0.032(2) Uani 1 1 d . . .
O65 O 0.0793(3) 0.6864(3) 0.2485(3) 0.038(2) Uani 1 1 d . . .
O66 O 0.1221(2) 0.5882(3) 0.1570(4) 0.035(2) Uani 1 1 d . . .
O67 O 0.2526(2) 0.6825(3) 0.1211(4) 0.036(2) Uani 1 1 d . . .
O68 O 0.1156(3) 0.9590(3) 0.0576(3) 0.035(2) Uani 1 1 d . . .
O69 O 0.1534(3) 0.6297(3) 0.2115(3) 0.037(2) Uani 1 1 d . . .
O70 O 0.1245(2) 0.9258(2) -0.0271(3) 0.0267(19) Uani 1 1 d . . .
O71 O 0.2339(2) 0.9028(3) 0.1188(3) 0.035(2) Uani 1 1 d . . .
O72 O 0.2389(2) 0.9159(2) 0.0289(3) 0.032(2) Uani 1 1 d . . .
O73 O 0.0359(2) 0.7428(3) 0.2233(3) 0.033(2) Uani 1 1 d . . .
O74 O 0.2389(3) 0.9660(3) -0.0420(4) 0.040(2) Uani 1 1 d D . .
O75 O 0.3001(3) 0.9095(3) 0.0826(4) 0.045(3) Uani 1 1 d . . .
O76 O 0.1846(2) 0.9260(2) -0.0736(3) 0.029(2) Uani 1 1 d . . .
O77 O 0.2608(3) 0.7864(3) 0.1551(4) 0.044(3) Uani 1 1 d . . .
O78 O 0.2068(2) 0.6450(3) 0.0648(3) 0.032(2) Uani 1 1 d . . .
O79 O 0.2706(2) 0.8453(3) 0.1026(4) 0.034(2) Uani 1 1 d . . .
K1 K -0.00129(11) 0.68365(12) -0.00227(14) 0.0595(11) Uani 1 1 d . . .
Na1 Na -0.0308(3) 0.5915(3) 0.2065(4) 0.090 Uiso 1 1 d . . .
O1W O 0.0918(3) 0.8099(3) 0.1688(3) 0.039(2) Uani 1 1 d . . .
O2W O 0.0826(3) 0.8877(3) 0.1471(4) 0.052(3) Uani 1 1 d . . .
O3W O 0.0444(3) 0.8688(3) 0.0400(4) 0.044(3) Uani 1 1 d . . .
O4W O 0.1092(2) 0.6401(2) -0.0654(3) 0.028(2) Uani 1 1 d . . .
O5W O 0.1650(3) 0.7137(3) -0.0552(4) 0.042(3) Uani 1 1 d . . .
O6W O 0.1672(5) 0.7101(5) -0.1533(7) 0.106(6) Uiso 1 1 d . . .
O7W O 0.0140(3) 0.6242(3) -0.0598(4) 0.050(3) Uani 1 1 d . . .
O8W O 0.1250(7) 0.5224(7) 0.0861(9) 0.145(9) Uiso 1 1 d . . .
O9W O 0.0386(7) 0.5119(7) -0.0135(10) 0.154(9) Uiso 1 1 d . . .
O10W O 0.0768(7) 0.9738(7) -0.0505(9) 0.146(9) Uiso 1 1 d . . .
O11W O 0.2249(8) 0.6621(8) 0.2529(10) 0.159(10) Uiso 1 1 d . . .
O12W O 0.3152(9) 0.9699(9) 0.0029(11) 0.081(9) Uiso 0.50 1 d P . .
O13W O -0.0455(9) 0.5769(9) 0.3038(11) 0.084(9) Uiso 0.50 1 d P . .
O14W O 0.0000 0.7500 -0.0405(13) 0.143(12) Uiso 1 2 d S . .
O15W O 0.1437(6) 1.0219(6) 0.0944(8) 0.126(7) Uiso 1 1 d . . .
O16W O 0.241(2) 1.0303(10) -0.078(3) 0.25(4) Uiso 0.50 1 d PD . .
C1 C 0.0312(12) 0.4490(12) -0.0930(15) 0.163(16) Uiso 1 1 d . . .
H1C H 0.0550 0.4447 -0.0826 0.244 Uiso 1 1 calc R . .
H1D H 0.0279 0.4387 -0.1233 0.244 Uiso 1 1 calc R . .
H1E H 0.0149 0.4386 -0.0712 0.244 Uiso 1 1 calc R . .
C2 C -0.0102(9) 0.4946(9) -0.1109(12) 0.120(11) Uiso 1 1 d . . .
H2C H -0.0108 0.5200 -0.1119 0.180 Uiso 1 1 calc R . .
H2D H -0.0278 0.4862 -0.0892 0.180 Uiso 1 1 calc R . .
H2E H -0.0151 0.4853 -0.1415 0.180 Uiso 1 1 calc R . .
N1 N 0.0258(6) 0.4825(7) -0.0953(9) 0.104(7) Uiso 1 1 d . . .
H1A H 0.0419 0.4918 -0.1150 0.124 Uiso 1 1 calc R . .
H1B H 0.0299 0.4918 -0.0667 0.124 Uiso 1 1 calc R . .
N2 N 0.2276(8) 0.6691(8) -0.0235(11) 0.144(11) Uiso 1 1 d . . .
H2A H 0.2076 0.6692 -0.0064 0.172 Uiso 1 1 calc R . .
H2B H 0.2368 0.6912 -0.0242 0.172 Uiso 1 1 calc R . .
C3 C 0.2219(10) 0.6565(10) -0.0672(11) 0.142(13) Uiso 1 1 d D . .
H3A H 0.2055 0.6716 -0.0832 0.213 Uiso 1 1 calc R . .
H3B H 0.2124 0.6330 -0.0653 0.213 Uiso 1 1 calc R . .
H3C H 0.2439 0.6560 -0.0841 0.213 Uiso 1 1 calc R . .
C4 C 0.2526(9) 0.6441(9) -0.0059(10) 0.127 Uiso 1 1 d D . .
H4A H 0.2590 0.6503 0.0255 0.190 Uiso 1 1 calc R . .
H4B H 0.2733 0.6442 -0.0254 0.190 Uiso 1 1 calc R . .
H4C H 0.2422 0.6209 -0.0061 0.190 Uiso 1 1 calc R . .

loop_
_atom_site_aniso_label
_atom_site_aniso_U_11
_atom_site_aniso_U_22
_atom_site_aniso_U_33
_atom_site_aniso_U_23
_atom_site_aniso_U_13
_atom_site_aniso_U_12
W1 0.0266(3) 0.0209(3) 0.0284(3) 0.0026(2) -0.0040(2) -0.0039(2)
W2 0.0173(2) 0.0219(2) 0.0224(2) 0.00189(19) -0.00185(19) -0.00381(19)
W3 0.0221(3) 0.0260(3) 0.0270(3) 0.0066(2) -0.0009(2) -0.0076(2)
W4 0.0270(3) 0.0204(2) 0.0206(2) 0.00038(19) -0.0008(2) -0.0008(2)
W5 0.0165(2) 0.0221(2) 0.0181(2) 0.00047(18) -0.00003(18) -0.00546(19)
W6 0.0223(3) 0.0231(3) 0.0252(3) 0.0001(2) 0.0068(2) 0.0017(2)
W7 0.0253(3) 0.0235(3) 0.0306(3) 0.0039(2) -0.0037(2) 0.0006(2)
W8 0.0299(3) 0.0315(3) 0.0363(3) 0.0130(2) -0.0078(2) -0.0016(2)
W9 0.0188(2) 0.0192(2) 0.0176(2) 0.00014(18) 0.00087(18) -0.00109(19)
W10 0.0205(3) 0.0194(2) 0.0346(3) -0.0032(2) 0.0039(2) -0.0013(2)
W11 0.0211(3) 0.0301(3) 0.0311(3) -0.0070(2) -0.0021(2) -0.0057(2)
W12 0.0172(2) 0.0249(3) 0.0402(3) 0.0016(2) 0.0093(2) -0.0005(2)
W13 0.0211(3) 0.0295(3) 0.0311(3) 0.0068(2) -0.0057(2) -0.0022(2)
W14 0.0307(3) 0.0307(3) 0.0351(3) 0.0139(2) -0.0039(2) -0.0076(2)
W15 0.0239(3) 0.0189(2) 0.0281(3) 0.0024(2) 0.0027(2) 0.0000(2)
W16 0.0185(3) 0.0286(3) 0.0440(3) -0.0033(2) -0.0015(2) -0.0067(2)
W17 0.0346(3) 0.0454(3) 0.0239(3) 0.0122(2) -0.0061(2) -0.0065(3)
W18 0.0189(3) 0.0303(3) 0.0335(3) 0.0011(2) -0.0064(2) -0.0045(2)
W19 0.0226(3) 0.0204(3) 0.0425(3) 0.0016(2) 0.0062(2) -0.0040(2)
W20 0.0252(3) 0.0372(3) 0.0195(3) 0.0021(2) -0.0009(2) -0.0058(2)
W21 0.0259(3) 0.0381(3) 0.0227(3) 0.0022(2) -0.0066(2) -0.0075(2)
W22 0.0179(2) 0.0223(3) 0.0338(3) 0.0019(2) 0.0044(2) 0.0016(2)
Pr1 0.0178(3) 0.0230(3) 0.0234(3) -0.0048(3) 0.0019(3) -0.0055(3)
Pr2 0.0205(3) 0.0204(3) 0.0198(3) 0.0011(3) -0.0020(3) -0.0015(3)
Te1 0.0200(4) 0.0237(4) 0.0208(4) 0.0046(3) -0.0031(3) -0.0045(3)
Te2 0.0150(4) 0.0181(4) 0.0248(4) -0.0003(3) 0.0022(3) -0.0015(3)
O1 0.018(4) 0.023(4) 0.021(4) 0.004(3) -0.004(3) -0.001(3)
O2 0.013(6) 0.030(7) 0.020(6) 0.000 0.000 -0.007(5)
O3 0.021(4) 0.022(4) 0.029(5) 0.003(4) -0.004(4) 0.006(4)
O4 0.047(7) 0.036(6) 0.056(7) 0.023(5) -0.006(5) -0.008(5)
O5 0.032(5) 0.050(6) 0.030(5) 0.012(5) 0.001(4) -0.005(5)
O6 0.022(4) 0.029(5) 0.022(4) -0.002(4) 0.003(3) 0.002(4)
O7 0.022(4) 0.032(5) 0.022(4) -0.003(4) -0.003(4) -0.002(4)
O8 0.028(5) 0.022(4) 0.021(4) -0.002(3) -0.003(4) 0.000(4)
O9 0.017(4) 0.029(5) 0.025(4) -0.001(4) -0.003(3) -0.002(4)
O10 0.021(4) 0.023(5) 0.035(5) 0.008(4) -0.009(4) -0.001(4)
O11 0.021(4) 0.030(5) 0.029(5) 0.010(4) -0.004(4) -0.011(4)
O12 0.024(5) 0.028(5) 0.024(4) 0.007(4) -0.007(4) -0.009(4)
O13 0.029(5) 0.021(4) 0.029(5) 0.003(4) 0.013(4) 0.002(4)
O14 0.022(4) 0.026(5) 0.022(4) 0.002(4) 0.001(3) -0.005(4)
O15 0.013(6) 0.029(7) 0.024(6) 0.000 0.000 -0.002(5)
O16 0.025(5) 0.023(4) 0.022(4) 0.001(3) -0.003(4) 0.001(4)
O17 0.036(5) 0.034(5) 0.022(5) 0.001(4) 0.001(4) -0.012(4)
O18 0.032(5) 0.025(5) 0.018(4) 0.000(3) -0.004(4) -0.008(4)
O19 0.028(5) 0.026(5) 0.036(5) 0.004(4) 0.011(4) 0.003(4)
O20 0.022(4) 0.022(4) 0.032(5) -0.006(4) 0.010(4) 0.002(4)
O21 0.024(5) 0.022(5) 0.041(5) 0.004(4) 0.008(4) -0.002(4)
O22 0.023(5) 0.029(5) 0.036(5) 0.005(4) -0.006(4) -0.002(4)
O23 0.016(4) 0.023(4) 0.032(5) 0.001(4) 0.010(4) -0.001(3)
O24 0.019(4) 0.016(4) 0.032(5) 0.000(3) 0.007(4) 0.000(3)
O25 0.022(4) 0.023(4) 0.026(5) -0.005(4) 0.003(4) -0.005(4)
O26 0.025(5) 0.025(5) 0.018(4) 0.000(3) -0.002(3) -0.002(4)
O27 0.019(4) 0.028(5) 0.026(5) 0.003(4) 0.004(3) 0.001(4)
O28 0.013(4) 0.040(5) 0.035(5) 0.000(4) -0.002(4) -0.005(4)
O29 0.017(4) 0.029(5) 0.027(5) -0.001(4) -0.001(3) -0.008(4)
O30 0.014(4) 0.030(5) 0.046(6) 0.002(4) 0.003(4) 0.004(4)
O31 0.030(5) 0.027(5) 0.021(4) 0.002(4) -0.001(4) 0.003(4)
O32 0.017(4) 0.034(5) 0.037(5) 0.005(4) -0.005(4) 0.004(4)
O33 0.030(5) 0.026(5) 0.037(5) 0.003(4) 0.000(4) 0.003(4)
O34 0.022(5) 0.035(5) 0.023(5) 0.001(4) -0.001(4) -0.003(4)
O35 0.022(5) 0.033(5) 0.026(5) 0.001(4) -0.002(4) -0.007(4)
O36 0.017(4) 0.027(5) 0.033(5) 0.001(4) 0.002(4) -0.006(4)
O37 0.031(5) 0.027(5) 0.042(6) 0.004(4) 0.009(4) 0.011(4)
O38 0.022(5) 0.030(5) 0.042(6) 0.001(4) -0.009(4) -0.009(4)
O39 0.026(5) 0.027(5) 0.041(6) 0.002(4) -0.003(4) -0.002(4)
O40 0.023(4) 0.022(4) 0.022(4) 0.001(3) -0.005(3) -0.007(4)
O41 0.022(4) 0.024(5) 0.022(4) -0.002(3) -0.005(3) -0.008(4)
O42 0.037(5) 0.036(5) 0.027(5) 0.006(4) 0.007(4) 0.007(4)
O43 0.020(4) 0.027(5) 0.026(5) -0.001(4) 0.001(4) -0.003(4)
O44 0.039(6) 0.025(5) 0.035(5) 0.010(4) -0.003(4) 0.004(4)
O45 0.026(5) 0.023(5) 0.038(5) -0.002(4) -0.003(4) -0.007(4)
O46 0.039(6) 0.046(6) 0.035(6) -0.014(5) 0.000(4) -0.009(5)
O47 0.024(5) 0.020(4) 0.025(4) -0.004(3) 0.002(4) -0.001(4)
O48 0.048(7) 0.045(6) 0.047(6) 0.020(5) -0.013(5) 0.011(5)
O49 0.030(5) 0.037(6) 0.040(6) 0.000(4) -0.004(4) 0.000(4)
O50 0.031(5) 0.049(6) 0.023(5) 0.013(4) -0.010(4) -0.003(5)
O51 0.030(5) 0.026(5) 0.047(6) 0.008(4) -0.004(4) -0.002(4)
O52 0.025(5) 0.031(5) 0.031(5) 0.005(4) 0.001(4) -0.008(4)
O53 0.030(5) 0.048(6) 0.021(5) 0.005(4) -0.004(4) -0.012(4)
O54 0.024(5) 0.031(5) 0.034(5) 0.010(4) 0.001(4) -0.005(4)
O55 0.035(5) 0.024(5) 0.046(6) 0.016(4) -0.009(4) -0.005(4)
O56 0.030(5) 0.035(5) 0.025(5) -0.003(4) 0.000(4) -0.012(4)
O57 0.027(5) 0.043(6) 0.036(5) 0.008(4) -0.011(4) 0.007(4)
O58 0.024(5) 0.029(5) 0.068(7) 0.008(5) 0.016(5) -0.001(4)
O59 0.019(5) 0.031(5) 0.049(6) 0.010(4) 0.006(4) -0.002(4)
O60 0.026(5) 0.041(6) 0.028(5) 0.005(4) -0.006(4) -0.005(4)
O61 0.034(6) 0.048(6) 0.036(6) -0.008(5) -0.006(4) -0.006(5)
O62 0.058(7) 0.057(7) 0.024(5) 0.016(5) -0.008(5) -0.004(6)
O63 0.049(6) 0.033(6) 0.040(6) 0.000(4) -0.012(5) 0.000(5)
O64 0.019(5) 0.045(6) 0.031(5) -0.004(4) -0.005(4) -0.006(4)
O65 0.032(5) 0.061(7) 0.022(5) 0.017(5) -0.002(4) -0.009(5)
O66 0.027(5) 0.031(5) 0.046(6) 0.010(4) -0.002(4) -0.004(4)
O67 0.019(5) 0.038(6) 0.052(6) 0.009(5) -0.009(4) 0.000(4)
O68 0.031(5) 0.032(5) 0.042(6) -0.011(4) -0.001(4) 0.008(4)
O69 0.030(5) 0.048(6) 0.034(5) 0.016(5) -0.008(4) -0.002(5)
O70 0.023(5) 0.021(4) 0.037(5) -0.002(4) 0.002(4) 0.002(4)
O71 0.024(5) 0.038(6) 0.042(6) -0.009(4) -0.004(4) -0.008(4)
O72 0.023(5) 0.024(5) 0.050(6) -0.001(4) 0.001(4) -0.010(4)
O73 0.027(5) 0.045(6) 0.027(5) -0.003(4) 0.003(4) -0.005(4)
O74 0.035(6) 0.030(5) 0.056(7) 0.004(5) 0.007(5) -0.009(4)
O75 0.020(5) 0.045(6) 0.069(8) -0.007(5) -0.003(5) -0.016(5)
O76 0.029(5) 0.021(5) 0.038(5) 0.006(4) 0.009(4) 0.002(4)
O77 0.029(5) 0.049(7) 0.054(7) 0.009(5) -0.011(5) -0.006(5)
O78 0.021(5) 0.035(5) 0.038(5) 0.004(4) -0.003(4) 0.004(4)
O79 0.017(5) 0.036(5) 0.049(6) 0.001(5) -0.001(4) -0.005(4)
K1 0.056(2) 0.076(3) 0.047(2) 0.001(2) -0.0026(18) -0.008(2)
O1W 0.042(6) 0.043(6) 0.032(5) 0.002(4) -0.003(4) -0.010(5)
O2W 0.039(6) 0.047(7) 0.070(8) -0.031(6) 0.019(6) -0.021(5)
O3W 0.038(6) 0.054(7) 0.040(6) 0.009(5) 0.000(5) 0.007(5)
O4W 0.037(5) 0.023(5) 0.024(5) -0.005(4) -0.005(4) 0.001(4)
O5W 0.040(6) 0.040(6) 0.048(6) -0.001(5) 0.016(5) -0.011(5)
O7W 0.056(7) 0.053(7) 0.042(6) 0.005(5) 0.005(5) -0.007(6)

loop_
_atom_type_symbol
_atom_type_description
_atom_type_scat_dispersion_real
_atom_type_scat_dispersion_imag
_atom_type_scat_source
C C 0.0033 0.0016 'International Tables Vol C Tables 4.2.6.8 and 6.1.1.4'
H H 0.0000 0.0000 'International Tables Vol C Tables 4.2.6.8 and 6.1.1.4'
O O 0.0106 0.0060 'International Tables Vol C Tables 4.2.6.8 and 6.1.1.4'
W W -0.8490 6.8722 'International Tables Vol C Tables 4.2.6.8 and 6.1.1.4'
Te Te -0.5308 1.6751 'International Tables Vol C Tables 4.2.6.8 and 6.1.1.4'
Pr Pr -0.2180 2.8214 'International Tables Vol C Tables 4.2.6.8 and 6.1.1.4'
N N 0.0061 0.0033 'International Tables Vol C Tables 4.2.6.8 and 6.1.1.4'
K K 0.2009 0.2494 'International Tables Vol C Tables 4.2.6.8 and 6.1.1.4'
Na Na 0.0362 0.0249 'International Tables Vol C Tables 4.2.6.8 and 6.1.1.4'

loop_
_geom_angle_atom_site_label_1
_geom_angle_atom_site_label_2
_geom_angle_atom_site_label_3
_geom_angle
_geom_angle_site_symmetry_1
_geom_angle_site_symmetry_3
_geom_angle_publ_flag
O63 W1 O31 105.5(4) . . ?
O63 W1 O33 102.3(5) . . ?
O31 W1 O33 93.2(4) . . ?
O63 W1 O38 97.0(5) . . ?
O31 W1 O38 93.7(4) . . ?
O33 W1 O38 156.9(4) . . ?
O63 W1 O55 99.2(4) . . ?
O31 W1 O55 155.2(4) . . ?
O33 W1 O55 83.5(4) . . ?
O38 W1 O55 81.0(4) . . ?
O63 W1 O11 167.4(4) . . ?
O31 W1 O11 83.9(4) . . ?
O33 W1 O11 85.3(4) . . ?
O38 W1 O11 73.6(3) . . ?
O55 W1 O11 71.4(4) . . ?
O43 W2 O14 102.7(4) . . ?
O43 W2 O36 93.7(4) . . ?
O14 W2 O36 96.0(4) . . ?
O43 W2 O9 98.1(4) . . ?
O14 W2 O9 94.1(4) . . ?
O36 W2 O9 162.4(4) . . ?
O43 W2 O34 89.7(4) . . ?
O14 W2 O34 167.0(4) . . ?
O36 W2 O34 87.0(3) . . ?
O9 W2 O34 80.1(3) . . ?
O43 W2 O35 168.9(4) . . ?
O14 W2 O35 85.8(4) . . ?
O36 W2 O35 78.3(4) . . ?
O9 W2 O35 88.2(3) . . ?
O34 W2 O35 82.3(3) . . ?
O52 W3 O40 101.6(4) . . ?
O52 W3 O38 100.9(4) . . ?
O40 W3 O38 92.2(4) . . ?
O52 W3 O53 104.3(4) . . ?
O40 W3 O53 89.1(4) . . ?
O38 W3 O53 153.9(4) . . ?
O52 W3 O54 98.6(4) . . ?
O40 W3 O54 159.8(4) . . ?
O38 W3 O54 85.2(4) . . ?
O53 W3 O54 84.7(4) . . ?
O52 W3 O11 167.9(4) . . ?
O40 W3 O11 88.5(3) . . ?
O38 W3 O11 71.9(3) . . ?
O53 W3 O11 82.1(4) . . ?
O54 W3 O11 71.6(3) . . ?
O52 W3 K1 85.6(3) . . ?
O40 W3 K1 41.4(3) . . ?
O38 W3 K1 58.0(3) . . ?
O53 W3 K1 130.2(3) . . ?
O54 W3 K1 142.9(3) . . ?
O11 W3 K1 98.1(2) . . ?
O16 W4 O3 102.0(4) . . ?
O16 W4 O7 89.7(4) . . ?
O3 W4 O7 103.2(4) . . ?
O16 W4 O1 95.3(4) . 11_565 ?
O3 W4 O1 97.5(4) . 11_565 ?
O7 W4 O1 157.2(4) . 11_565 ?
O16 W4 O3 169.6(4) . 11_565 ?
O3 W4 O3 87.3(5) . 11_565 ?
O7 W4 O3 83.6(4) . 11_565 ?
O1 W4 O3 88.0(3) 11_565 11_565 ?
O16 W4 O26 92.1(4) . . ?
O3 W4 O26 163.2(3) . . ?
O7 W4 O26 85.9(4) . . ?
O1 W4 O26 71.8(3) 11_565 . ?
O3 W4 O26 79.6(3) 11_565 . ?
O16 W4 Pr2 46.9(3) . . ?
O3 W4 Pr2 104.8(3) . . ?
O7 W4 Pr2 42.9(3) . . ?
O1 W4 Pr2 139.1(2) 11_565 . ?
O3 W4 Pr2 126.4(2) 11_565 . ?
O26 W4 Pr2 91.5(2) . . ?
O16 W4 K1 95.0(3) . 16_665 ?
O3 W4 K1 63.6(3) . 16_665 ?
O7 W4 K1 166.6(3) . 16_665 ?
O1 W4 K1 34.7(2) 11_565 16_665 ?
O3 W4 K1 93.3(2) 11_565 16_665 ?
O26 W4 K1 106.4(2) . 16_665 ?
Pr2 W4 K1 139.15(7) . 16_665 ?
O41 W5 O47 103.1(4) . . ?
O41 W5 O15 96.5(4) . . ?
O47 W5 O15 97.2(3) . . ?
O41 W5 O12 101.4(4) . . ?
O47 W5 O12 96.6(4) . . ?
O15 W5 O12 154.2(4) . . ?
O41 W5 O2 159.7(3) . . ?
O47 W5 O2 95.1(3) . . ?
O15 W5 O2 72.2(4) . . ?
O12 W5 O2 85.0(4) . . ?
O41 W5 O40 83.8(4) . . ?
O47 W5 O40 172.5(4) . . ?
O15 W5 O40 84.7(2) . . ?
O12 W5 O40 79.0(3) . . ?
O2 W5 O40 78.5(2) . . ?
O41 W5 K1 62.1(3) . . ?
O47 W5 K1 136.8(3) . . ?
O15 W5 K1 49.88(16) . . ?
O12 W5 K1 125.2(3) . . ?
O2 W5 K1 98.38(18) . . ?
O40 W5 K1 49.0(2) . . ?
O41 W5 K1 91.7(3) . 6_464 ?
O47 W5 K1 56.8(3) . 6_464 ?
O15 W5 K1 42.84(13) . 6_464 ?
O12 W5 K1 152.8(3) . 6_464 ?
O2 W5 K1 90.98(19) . 6_464 ?
O40 W5 K1 126.6(2) . 6_464 ?
K1 W5 K1 82.05(13) . 6_464 ?
O42 W6 O27 106.1(4) . . ?
O42 W6 O19 101.2(4) . . ?
O27 W6 O19 152.7(4) . . ?
O42 W6 O13 102.0(4) . . ?
O27 W6 O13 84.8(4) . . ?
O19 W6 O13 89.2(4) . . ?
O42 W6 O20 98.5(4) . . ?
O27 W6 O20 88.0(4) . . ?
O19 W6 O20 88.4(4) . . ?
O13 W6 O20 159.4(4) . . ?
O42 W6 O23 169.0(4) . . ?
O27 W6 O23 80.4(3) . . ?
O19 W6 O23 72.8(3) . . ?
O13 W6 O23 87.3(3) . . ?
O20 W6 O23 72.5(3) . . ?
O49 W7 O22 104.7(5) . . ?
O49 W7 O33 102.1(4) . . ?
O22 W7 O33 92.3(4) . . ?
O49 W7 O78 98.1(4) . . ?
O22 W7 O78 93.7(4) . . ?
O33 W7 O78 156.7(4) . . ?
O49 W7 O51 97.6(4) . . ?
O22 W7 O51 157.7(4) . . ?
O33 W7 O51 83.7(4) . . ?
O78 W7 O51 82.3(4) . . ?
O49 W7 O10 166.9(4) . . ?
O22 W7 O10 85.0(4) . . ?
O33 W7 O10 86.1(4) . . ?
O78 W7 O10 72.1(3) . . ?
O51 W7 O10 73.0(4) . . ?
O48 W8 O51 103.0(5) . . ?
O48 W8 O57 101.3(5) . . ?
O51 W8 O57 92.2(4) . . ?
O48 W8 O66 101.9(5) . . ?
O51 W8 O66 90.9(4) . . ?
O57 W8 O66 155.2(4) . . ?
O48 W8 O69 99.5(5) . . ?
O51 W8 O69 157.2(4) . . ?
O57 W8 O69 86.5(4) . . ?
O66 W8 O69 81.2(4) . . ?
O48 W8 O10 172.8(5) . . ?
O51 W8 O10 72.9(4) . . ?
O57 W8 O10 73.3(3) . . ?
O66 W8 O10 84.2(3) . . ?
O69 W8 O10 85.1(3) . . ?
O8 W9 O6 103.3(4) . . ?
O8 W9 O1 98.5(4) . . ?
O6 W9 O1 96.8(4) . . ?
O8 W9 O27 91.9(4) . . ?
O6 W9 O27 100.5(4) . . ?
O1 W9 O27 157.1(3) . . ?
O8 W9 O26 95.3(4) . 16_665 ?
O6 W9 O26 159.9(4) . 16_665 ?
O1 W9 O26 72.7(3) . 16_665 ?
O27 W9 O26 86.1(3) . 16_665 ?
O8 W9 O25 167.4(4) . . ?
O6 W9 O25 83.6(4) . . ?
O1 W9 O25 91.1(3) . . ?
O27 W9 O25 76.2(3) . . ?
O26 W9 O25 79.6(3) 16_665 . ?
O8 W9 K1 94.4(3) . 6_464 ?
O6 W9 K1 64.7(3) . 6_464 ?
O1 W9 K1 34.1(3) . 6_464 ?
O27 W9 K1 164.9(3) . 6_464 ?
O26 W9 K1 106.9(2) 16_665 6_464 ?
O25 W9 K1 98.1(2) . 6_464 ?
O68 W10 O56 105.7(5) . . ?
O68 W10 O45 102.2(4) . . ?
O56 W10 O45 90.9(4) . . ?
O68 W10 O70 97.8(4) . . ?
O56 W10 O70 94.2(4) . . ?
O45 W10 O70 157.1(4) . . ?
O68 W10 O39 98.1(4) . . ?
O56 W10 O39 156.2(4) . . ?
O45 W10 O39 83.9(4) . . ?
O70 W10 O39 82.5(4) . . ?
O68 W10 O24 167.0(4) . . ?
O56 W10 O24 83.5(4) . . ?
O45 W10 O24 86.4(4) . . ?
O70 W10 O24 72.1(3) . . ?
O39 W10 O24 73.0(3) . . ?
O46 W11 O28 104.2(5) . . ?
O46 W11 O45 103.0(5) . . ?
O28 W11 O45 91.6(4) . . ?
O46 W11 O64 97.2(5) . . ?
O28 W11 O64 95.8(4) . . ?
O45 W11 O64 156.1(4) . . ?
O46 W11 O71 96.8(4) . . ?
O28 W11 O71 159.0(4) . . ?
O45 W11 O71 82.8(4) . . ?
O64 W11 O71 82.1(4) . . ?
O46 W11 O29 166.1(4) . . ?
O28 W11 O29 86.6(4) . . ?
O45 W11 O29 85.2(4) . . ?
O64 W11 O29 72.6(3) . . ?
O71 W11 O29 72.9(3) . . ?
O58 W12 O21 102.4(4) . . ?
O58 W12 O59 102.7(5) . . ?
O21 W12 O59 92.3(4) . . ?
O58 W12 O19 98.8(5) . . ?
O21 W12 O19 90.0(4) . . ?
O59 W12 O19 157.3(4) . . ?
O58 W12 O30 99.0(4) . . ?
O21 W12 O30 158.0(4) . . ?
O59 W12 O30 87.9(4) . . ?
O19 W12 O30 81.6(4) . . ?
O58 W12 O23 167.8(4) . . ?
O21 W12 O23 86.1(3) . . ?
O59 W12 O23 85.6(4) . . ?
O19 W12 O23 72.1(3) . . ?
O30 W12 O23 72.0(3) . . ?
O67 W13 O35 102.8(4) . . ?
O67 W13 O78 101.9(5) . . ?
O35 W13 O78 95.9(4) . . ?
O67 W13 O60 104.0(4) . . ?
O35 W13 O60 88.4(4) . . ?
O78 W13 O60 152.1(4) . . ?
O67 W13 O57 95.0(4) . . ?
O35 W13 O57 161.3(4) . . ?
O78 W13 O57 85.8(4) . . ?
O60 W13 O57 81.8(4) . . ?
O67 W13 O10 165.2(4) . . ?
O35 W13 O10 91.2(3) . . ?
O78 W13 O10 71.4(4) . . ?
O60 W13 O10 81.0(4) . . ?
O57 W13 O10 71.7(3) . . ?
O4 W14 O55 101.9(5) . . ?
O4 W14 O54 100.4(5) . . ?
O55 W14 O54 92.1(4) . . ?
O4 W14 O66 102.8(5) . . ?
O55 W14 O66 92.5(4) . . ?
O54 W14 O66 154.8(4) . . ?
O4 W14 O5 100.8(5) . . ?
O55 W14 O5 157.3(4) . . ?
O54 W14 O5 85.5(4) . . ?
O66 W14 O5 80.9(4) . . ?
O4 W14 O11 172.0(4) . . ?
O55 W14 O11 73.1(4) . . ?
O54 W14 O11 73.9(3) . . ?
O66 W14 O11 83.9(4) . . ?
O5 W14 O11 84.5(4) . . ?
O44 W15 O25 101.6(4) . . ?
O44 W15 O70 102.1(4) . . ?
O25 W15 O70 95.4(4) . . ?
O44 W15 O13 103.6(4) . . ?
O25 W15 O13 89.4(4) . . ?
O70 W15 O13 152.3(4) . . ?
O44 W15 O76 94.0(4) . . ?
O25 W15 O76 163.8(4) . . ?
O70 W15 O76 85.4(4) . . ?
O13 W15 O76 82.7(4) . . ?
O44 W15 O24 164.2(4) . . ?
O25 W15 O24 93.4(3) . . ?
O70 W15 O24 71.1(3) . . ?
O13 W15 O24 81.5(3) . . ?
O76 W15 O24 71.5(3) . . ?
O75 W16 O71 102.0(5) . . ?
O75 W16 O79 101.7(5) . . ?
O71 W16 O79 92.4(4) . . ?
O75 W16 O72 102.6(5) . . ?
O71 W16 O72 91.0(4) . . ?
O79 W16 O72 154.2(4) . . ?
O75 W16 O59 101.0(5) . . ?
O71 W16 O59 157.0(4) . . ?
O79 W16 O59 85.0(4) . . ?
O72 W16 O59 82.0(4) . . ?
O75 W16 O29 171.6(5) . . ?
O71 W16 O29 72.6(4) . . ?
O79 W16 O29 72.5(3) . . ?
O72 W16 O29 84.1(3) . . ?
O59 W16 O29 84.8(3) . . ?
O62 W17 O5 103.3(5) . . ?
O62 W17 O69 103.3(5) . . ?
O5 W17 O69 92.2(5) . . ?
O62 W17 O65 98.1(5) . . ?
O5 W17 O65 89.7(5) . . ?
O69 W17 O65 157.5(4) . . ?
O62 W17 O50 98.5(5) . . ?
O5 W17 O50 157.4(4) . . ?
O69 W17 O50 88.3(4) . . ?
O65 W17 O50 81.5(4) . . ?
O62 W17 O18 166.6(5) . . ?
O5 W17 O18 85.9(4) . . ?
O69 W17 O18 85.9(4) . . ?
O65 W17 O18 71.9(3) . . ?
O50 W17 O18 71.6(3) . . ?
O77 W18 O34 102.5(5) . . ?
O77 W18 O64 102.7(5) . . ?
O34 W18 O64 95.0(4) . . ?
O77 W18 O32 104.0(5) . . ?
O34 W18 O32 87.7(4) . . ?
O64 W18 O32 151.9(4) . . ?
O77 W18 O79 95.8(5) . . ?
O34 W18 O79 160.7(4) . . ?
O64 W18 O79 86.6(4) . . ?
O32 W18 O79 82.1(4) . . ?
O77 W18 O29 165.9(4) . . ?
O34 W18 O29 90.8(3) . . ?
O64 W18 O29 71.1(4) . . ?
O32 W18 O29 80.9(3) . . ?
O79 W18 O29 71.5(3) . . ?
O74 W19 O39 102.6(5) . . ?
O74 W19 O76 100.6(5) . . ?
O39 W19 O76 93.0(4) . . ?
O74 W19 O72 102.7(5) . . ?
O39 W19 O72 91.1(4) . . ?
O76 W19 O72 154.9(4) . . ?
O74 W19 O21 100.6(4) . . ?
O39 W19 O21 156.6(4) . . ?
O76 W19 O21 85.3(4) . . ?
O72 W19 O21 81.2(4) . . ?
O74 W19 O24 172.1(4) . . ?
O39 W19 O24 73.3(3) . . ?
O76 W19 O24 73.3(3) . . ?
O72 W19 O24 84.2(3) . . ?
O21 W19 O24 84.0(3) . . ?
O73 W20 O65 103.8(5) . . ?
O73 W20 O53 100.5(4) . . ?
O65 W20 O53 90.6(4) . . ?
O73 W20 O17 98.2(4) . . ?
O65 W20 O17 89.3(4) . . ?
O53 W20 O17 160.7(4) . . ?
O73 W20 O12 104.4(4) . . ?
O65 W20 O12 151.8(4) . . ?
O53 W20 O12 84.5(4) . . ?
O17 W20 O12 86.6(4) . . ?
O73 W20 O18 170.9(4) . . ?
O65 W20 O18 73.3(4) . . ?
O53 W20 O18 88.2(4) . . ?
O17 W20 O18 73.4(4) . . ?
O12 W20 O18 78.8(3) . . ?
O61 W21 O50 103.3(5) . . ?
O61 W21 O60 100.8(5) . . ?
O50 W21 O60 92.4(4) . . ?
O61 W21 O36 106.9(4) . . ?
O50 W21 O36 149.7(4) . . ?
O60 W21 O36 84.5(4) . . ?
O61 W21 O17 98.0(4) . . ?
O50 W21 O17 87.8(4) . . ?
O60 W21 O17 160.6(4) . . ?
O36 W21 O17 85.6(4) . . ?
O61 W21 O18 169.3(4) . . ?
O50 W21 O18 73.0(4) . . ?
O60 W21 O18 89.5(4) . . ?
O36 W21 O18 76.8(3) . . ?
O17 W21 O18 72.0(3) . . ?
O37 W22 O30 103.3(4) . . ?
O37 W22 O32 101.5(4) . . ?
O30 W22 O32 91.3(4) . . ?
O37 W22 O9 105.7(4) . . ?
O30 W22 O9 150.9(4) . . ?
O32 W22 O9 84.5(4) . . ?
O37 W22 O20 97.5(4) . . ?
O30 W22 O20 88.9(4) . . ?
O32 W22 O20 160.5(4) . . ?
O9 W22 O20 86.0(3) . . ?
O37 W22 O23 169.5(4) . . ?
O30 W22 O23 73.8(3) . . ?
O32 W22 O23 88.8(4) . . ?
O9 W22 O23 77.4(3) . . ?
O20 W22 O23 72.5(3) . . ?
O47 Pr1 O56 143.4(3) . . ?
O47 Pr1 O2W 130.3(3) . . ?
O56 Pr1 O2W 77.7(4) . . ?
O47 Pr1 O1W 76.1(3) . . ?
O56 Pr1 O1W 139.7(3) . . ?
O2W Pr1 O1W 76.7(4) . . ?
O47 Pr1 O43 76.5(3) . . ?
O56 Pr1 O43 100.5(3) . . ?
O2W Pr1 O43 134.8(4) . . ?
O1W Pr1 O43 77.1(3) . . ?
O47 Pr1 O28 139.2(3) . . ?
O56 Pr1 O28 66.1(3) . . ?
O2W Pr1 O28 69.5(3) . . ?
O1W Pr1 O28 75.9(3) . . ?
O43 Pr1 O28 68.8(3) . . ?
O47 Pr1 O6 73.0(3) . . ?
O56 Pr1 O6 72.9(3) . . ?
O2W Pr1 O6 147.9(4) . . ?
O1W Pr1 O6 135.1(3) . . ?
O43 Pr1 O6 64.7(3) . . ?
O28 Pr1 O6 108.7(3) . . ?
O47 Pr1 O3W 86.1(3) . . ?
O56 Pr1 O3W 69.4(3) . . ?
O2W Pr1 O3W 88.9(4) . . ?
O1W Pr1 O3W 139.9(3) . . ?
O43 Pr1 O3W 133.4(3) . . ?
O28 Pr1 O3W 133.6(3) . . ?
O6 Pr1 O3W 69.0(3) . . ?
O47 Pr1 O52 69.0(3) . 6_464 ?
O56 Pr1 O52 120.8(3) . 6_464 ?
O2W Pr1 O52 63.7(3) . 6_464 ?
O1W Pr1 O52 73.1(3) . 6_464 ?
O43 Pr1 O52 138.6(3) . 6_464 ?
O28 Pr1 O52 128.2(3) . 6_464 ?
O6 Pr1 O52 122.6(3) . 6_464 ?
O3W Pr1 O52 67.0(3) . 6_464 ?
O47 Pr1 K1 49.2(2) . 6_464 ?
O56 Pr1 K1 99.4(2) . 6_464 ?
O2W Pr1 K1 118.5(3) . 6_464 ?
O1W Pr1 K1 120.2(2) . 6_464 ?
O43 Pr1 K1 106.5(2) . 6_464 ?
O28 Pr1 K1 162.5(2) . 6_464 ?
O6 Pr1 K1 55.7(2) . 6_464 ?
O3W Pr1 K1 38.1(3) . 6_464 ?
O52 Pr1 K1 66.9(2) 6_464 6_464 ?
O7 Pr2 O14 138.2(3) . . ?
O7 Pr2 O8 79.7(3) . . ?
O14 Pr2 O8 75.3(3) . . ?
O7 Pr2 O22 140.5(3) . . ?
O14 Pr2 O22 70.2(3) . . ?
O8 Pr2 O22 139.7(3) . . ?
O7 Pr2 O31 78.3(3) . . ?
O14 Pr2 O31 100.5(3) . . ?
O8 Pr2 O31 140.1(3) . . ?
O22 Pr2 O31 68.0(3) . . ?
O7 Pr2 O5W 129.9(3) . . ?
O14 Pr2 O5W 75.3(3) . . ?
O8 Pr2 O5W 76.4(3) . . ?
O22 Pr2 O5W 75.4(3) . . ?
O31 Pr2 O5W 142.0(3) . . ?
O7 Pr2 O41 76.3(3) . . ?
O14 Pr2 O41 64.2(3) . . ?
O8 Pr2 O41 71.2(3) . . ?
O22 Pr2 O41 109.9(3) . . ?
O31 Pr2 O41 71.4(3) . . ?
O5W Pr2 O41 133.0(3) . . ?
O7 Pr2 O16 61.4(3) . . ?
O14 Pr2 O16 135.1(3) . . ?
O8 Pr2 O16 70.3(3) . . ?
O22 Pr2 O16 123.6(3) . . ?
O31 Pr2 O16 124.5(3) . . ?
O5W Pr2 O16 69.2(3) . . ?
O41 Pr2 O16 126.5(3) . . ?
O7 Pr2 O4W 80.3(3) . . ?
O14 Pr2 O4W 139.1(3) . . ?
O8 Pr2 O4W 137.6(3) . . ?
O22 Pr2 O4W 69.4(3) . . ?
O31 Pr2 O4W 69.7(3) . . ?
O5W Pr2 O4W 88.7(3) . . ?
O41 Pr2 O4W 137.8(3) . . ?
O16 Pr2 O4W 67.3(3) . . ?
O7 Pr2 W4 31.5(2) . . ?
O14 Pr2 W4 145.8(2) . . ?
O8 Pr2 W4 70.58(19) . . ?
O22 Pr2 W4 141.9(2) . . ?
O31 Pr2 W4 103.9(2) . . ?
O5W Pr2 W4 98.6(3) . . ?
O41 Pr2 W4 101.58(19) . . ?
O16 Pr2 W4 30.00(19) . . ?
O4W Pr2 W4 72.9(2) . . ?
O7 Pr2 K1 34.4(2) . . ?
O14 Pr2 K1 115.1(2) . . ?
O8 Pr2 K1 94.2(2) . . ?
O22 Pr2 K1 118.8(2) . . ?
O31 Pr2 K1 50.9(2) . . ?
O5W Pr2 K1 164.1(3) . . ?
O41 Pr2 K1 52.10(19) . . ?
O16 Pr2 K1 95.7(2) . . ?
O4W Pr2 K1 89.9(2) . . ?
W4 Pr2 K1 65.92(6) . . ?
O10 Te1 O18 89.7(4) . . ?
O10 Te1 O11 95.7(4) . . ?
O18 Te1 O11 89.6(4) . . ?
O23 Te2 O29 90.1(4) . . ?
O23 Te2 O24 90.0(4) . . ?
O29 Te2 O24 96.2(4) . . ?
W9 O1 W4 116.3(4) . 16_665 ?
W9 O1 K1 122.5(4) . 6_464 ?
W4 O1 K1 120.8(4) 16_665 6_464 ?
W5 O2 W5 100.5(5) . 6_464 ?
W4 O3 W4 177.7(5) . 16_665 ?
W17 O5 W14 148.2(6) . . ?
W9 O6 Pr1 178.5(5) . . ?
W4 O7 Pr2 105.6(4) . . ?
W4 O7 K1 140.3(4) . . ?
Pr2 O7 K1 114.0(3) . . ?
W9 O8 Pr2 170.8(5) . . ?
W22 O9 W2 148.9(5) . . ?
Te1 O10 W7 115.0(4) . . ?
Te1 O10 W13 122.5(4) . . ?
W7 O10 W13 92.7(3) . . ?
Te1 O10 W8 134.6(4) . . ?
W7 O10 W8 91.6(3) . . ?
W13 O10 W8 90.0(3) . . ?
Te1 O11 W1 113.6(4) . . ?
Te1 O11 W3 118.3(4) . . ?
W1 O11 W3 92.6(3) . . ?
Te1 O11 W14 137.4(4) . . ?
W1 O11 W14 93.3(3) . . ?
W3 O11 W14 91.1(3) . . ?
W5 O12 W20 145.8(5) . . ?
W6 O13 W15 145.9(5) . . ?
W2 O14 Pr2 168.1(5) . . ?
W5 O15 W5 115.1(6) 6_464 . ?
W5 O15 K1 99.70(9) 6_464 6_464 ?
W5 O15 K1 110.41(9) . 6_464 ?
W5 O15 K1 110.41(9) 6_464 . ?
W5 O15 K1 99.70(9) . . ?
K1 O15 K1 122.3(4) 6_464 . ?
W4 O16 Pr2 103.1(4) . . ?
W20 O17 W21 120.6(5) . . ?
Te1 O18 W17 142.2(5) . . ?
Te1 O18 W20 110.6(4) . . ?
W17 O18 W20 94.4(3) . . ?
Te1 O18 W21 111.2(4) . . ?
W17 O18 W21 94.1(3) . . ?
W20 O18 W21 93.8(3) . . ?
W6 O19 W12 121.0(5) . . ?
W6 O20 W22 120.9(4) . . ?
W12 O21 W19 148.4(5) . . ?
W7 O22 Pr2 160.6(5) . . ?
Te2 O23 W12 142.1(5) . . ?
Te2 O23 W22 112.0(4) . . ?
W12 O23 W22 93.9(3) . . ?
Te2 O23 W6 110.8(4) . . ?
W12 O23 W6 93.8(3) . . ?
W22 O23 W6 93.9(3) . . ?
Te2 O24 W10 113.7(4) . . ?
Te2 O24 W15 119.8(4) . . ?
W10 O24 W15 93.8(3) . . ?
Te2 O24 W19 136.4(4) . . ?
W10 O24 W19 92.0(3) . . ?
W15 O24 W19 91.1(3) . . ?
W15 O25 W9 150.7(5) . . ?
W4 O26 W9 98.7(3) . 11_565 ?
W6 O27 W9 151.5(5) . . ?
W11 O28 Pr1 159.4(5) . . ?
Te2 O29 W11 115.6(4) . . ?
Te2 O29 W18 122.2(4) . . ?
W11 O29 W18 92.7(3) . . ?
Te2 O29 W16 134.5(4) . . ?
W11 O29 W16 92.0(3) . . ?
W18 O29 W16 89.4(3) . . ?
W22 O30 W12 120.1(4) . . ?
W22 O30 Na1 129.1(5) . 4_454 ?
W12 O30 Na1 110.0(4) . 4_454 ?
W1 O31 Pr2 157.2(5) . . ?
W1 O31 K1 108.4(4) . . ?
Pr2 O31 K1 92.4(3) . . ?
W22 O32 W18 147.9(5) . . ?
W1 O33 W7 144.4(5) . . ?
W18 O34 W2 151.3(5) . . ?
W13 O35 W2 150.6(5) . . ?
W21 O36 W2 148.7(5) . . ?
W3 O38 W1 121.1(4) . . ?
W3 O38 K1 92.8(3) . . ?
W1 O38 K1 100.3(4) . . ?
W19 O39 W10 121.7(5) . . ?
W3 O40 W5 149.7(5) . . ?
W3 O40 K1 114.2(4) . . ?
W5 O40 K1 96.1(3) . . ?
W5 O41 Pr2 174.9(5) . . ?
W5 O41 K1 90.2(3) . . ?
Pr2 O41 K1 90.8(2) . . ?
W2 O43 Pr1 171.8(5) . . ?
W10 O45 W11 144.8(5) . . ?
W5 O47 Pr1 161.2(5) . . ?
W5 O47 K1 97.5(3) . 6_464 ?
Pr1 O47 K1 98.7(3) . 6_464 ?
W21 O50 W17 120.9(5) . . ?
W8 O51 W7 122.6(5) . . ?
W3 O52 Pr1 147.0(5) . 6_464 ?
W20 O53 W3 148.3(5) . . ?
W14 O54 W3 123.0(5) . . ?
W14 O54 Na1 129.5(5) . . ?
W3 O54 Na1 107.2(4) . . ?
W14 O55 W1 122.1(5) . . ?
W10 O56 Pr1 162.6(5) . . ?
W8 O57 W13 124.6(5) . . ?
W12 O59 W16 147.3(5) . . ?
W21 O60 W13 146.9(5) . . ?
W18 O64 W11 123.3(5) . . ?
W20 O65 W17 120.2(5) . . ?
W14 O66 W8 162.3(6) . . ?
W17 O69 W8 147.5(6) . . ?
W15 O70 W10 122.6(4) . . ?
W16 O71 W11 122.5(5) . . ?
W19 O72 W16 161.9(6) . . ?
W19 O76 W15 123.6(5) . . ?
W13 O78 W7 123.6(5) . . ?
W16 O79 W18 126.0(5) . . ?
O7 K1 O1 97.1(3) . 6_464 ?
O7 K1 O14W 62.6(4) . . ?
O1 K1 O14W 71.3(5) 6_464 . ?
O7 K1 O40 107.4(3) . . ?
O1 K1 O40 150.9(3) 6_464 . ?
O14W K1 O40 106.0(7) . . ?
O7 K1 O3W 148.0(3) . 6_464 ?
O1 K1 O3W 84.9(3) 6_464 6_464 ?
O14W K1 O3W 145.2(3) . 6_464 ?
O40 K1 O3W 82.6(3) . 6_464 ?
O7 K1 O7W 69.9(3) . . ?
O1 K1 O7W 79.8(3) 6_464 . ?
O14W K1 O7W 119.4(7) . . ?
O40 K1 O7W 123.1(3) . . ?
O3W K1 O7W 79.1(3) 6_464 . ?
O7 K1 O15 95.7(3) . . ?
O1 K1 O15 105.7(3) 6_464 . ?
O14W K1 O15 52.3(7) . . ?
O40 K1 O15 57.2(3) . . ?
O3W K1 O15 114.6(3) 6_464 . ?
O7W K1 O15 165.3(3) . . ?
O7 K1 O31 62.8(3) . . ?
O1 K1 O31 147.1(3) 6_464 . ?
O14W K1 O31 114.8(2) . . ?
O40 K1 O31 61.4(2) . . ?
O3W K1 O31 99.0(3) 6_464 . ?
O7W K1 O31 69.1(3) . . ?
O15 K1 O31 102.2(2) . . ?
O7 K1 O41 60.7(3) . . ?
O1 K1 O41 141.4(3) 6_464 . ?
O14W K1 O41 70.4(4) . . ?
O40 K1 O41 49.6(2) . . ?
O3W K1 O41 131.2(3) 6_464 . ?
O7W K1 O41 115.7(3) . . ?
O15 K1 O41 51.77(17) . . ?
O31 K1 O41 53.2(2) . . ?
O7 K1 O38 110.4(3) . . ?
O1 K1 O38 134.1(3) 6_464 . ?
O14W K1 O38 154.2(6) . . ?
O40 K1 O38 50.4(2) . . ?
O3W K1 O38 52.5(3) 6_464 . ?
O7W K1 O38 76.4(3) . . ?
O15 K1 O38 107.2(3) . . ?
O31 K1 O38 48.5(2) . . ?
O41 K1 O38 84.5(2) . . ?
O7 K1 O47 146.9(3) . 6_464 ?
O1 K1 O47 91.1(3) 6_464 6_464 ?
O14W K1 O47 90.4(6) . 6_464 ?
O40 K1 O47 59.7(2) . 6_464 ?
O3W K1 O47 64.4(3) 6_464 6_464 ?
O7W K1 O47 143.1(3) . 6_464 ?
O15 K1 O47 51.3(2) . 6_464 ?
O31 K1 O47 120.2(2) . 6_464 ?
O41 K1 O47 93.6(2) . 6_464 ?
O38 K1 O47 85.3(2) . 6_464 ?
O7 K1 W5 86.5(2) . . ?
O1 K1 W5 135.7(2) 6_464 . ?
O14W K1 W5 71.6(6) . . ?
O40 K1 W5 34.84(17) . . ?
O3W K1 W5 114.2(2) 6_464 . ?
O7W K1 W5 140.7(3) . . ?
O15 K1 W5 30.42(11) . . ?
O31 K1 W5 72.26(18) . . ?
O41 K1 W5 27.72(15) . . ?
O38 K1 W5 83.45(18) . . ?
O47 K1 W5 65.92(16) 6_464 . ?
O2W Na1 O54 103.9(5) 6_464 . ?
O2W Na1 O30 100.3(4) 6_464 3 ?
O54 Na1 O30 123.3(5) . 3 ?
O2W Na1 O13W 121.4(8) 6_464 . ?
O54 Na1 O13W 131.2(8) . . ?
O30 Na1 O13W 68.3(7) 3 . ?
Pr1 O2W Na1 133.9(5) . 6_464 ?
Pr1 O3W K1 108.9(4) . 6_464 ?
K1 O14W K1 133.0(14) . 6_464 ?
N1 C1 H1C 109.5 . . ?
N1 C1 H1D 109.5 . . ?
H1C C1 H1D 109.5 . . ?
N1 C1 H1E 109.5 . . ?
H1C C1 H1E 109.5 . . ?
H1D C1 H1E 109.5 . . ?
N1 C2 H2C 109.5 . . ?
N1 C2 H2D 109.5 . . ?
H2C C2 H2D 109.5 . . ?
N1 C2 H2E 109.5 . . ?
H2C C2 H2E 109.5 . . ?
H2D C2 H2E 109.5 . . ?
C1 N1 C2 117(3) . . ?
C1 N1 H1A 108.0 . . ?
C2 N1 H1A 108.0 . . ?
C1 N1 H1B 108.0 . . ?
C2 N1 H1B 108.0 . . ?
H1A N1 H1B 107.2 . . ?
C3 N2 C4 101(2) . . ?
C3 N2 H2A 111.5 . . ?
C4 N2 H2A 111.5 . . ?
C3 N2 H2B 111.5 . . ?
C4 N2 H2B 111.5 . . ?
H2A N2 H2B 109.3 . . ?
N2 C3 H3A 109.5 . . ?
N2 C3 H3B 109.5 . . ?
H3A C3 H3B 109.5 . . ?
N2 C3 H3C 109.5 . . ?
H3A C3 H3C 109.5 . . ?
H3B C3 H3C 109.5 . . ?
N2 C4 H4A 109.5 . . ?
N2 C4 H4B 109.5 . . ?
H4A C4 H4B 109.5 . . ?
N2 C4 H4C 109.5 . . ?
H4A C4 H4C 109.5 . . ?
H4B C4 H4C 109.5 . . ?

loop_
_geom_bond_atom_site_label_1
_geom_bond_atom_site_label_2
_geom_bond_distance
_geom_bond_site_symmetry_2
_geom_bond_publ_flag
W1 O63 1.712(10) . ?
W1 O31 1.759(9) . ?
W1 O33 1.917(9) . ?
W1 O38 1.966(10) . ?
W1 O55 2.074(9) . ?
W1 O11 2.296(9) . ?
W2 O43 1.740(9) . ?
W2 O14 1.744(8) . ?
W2 O36 1.943(9) . ?
W2 O9 1.946(9) . ?
W2 O34 2.071(9) . ?
W2 O35 2.148(9) . ?
W3 O52 1.735(9) . ?
W3 O40 1.790(8) . ?
W3 O38 1.929(10) . ?
W3 O53 1.943(9) . ?
W3 O54 2.020(9) . ?
W3 O11 2.395(9) . ?
W3 K1 3.946(4) . ?
W4 O16 1.754(9) . ?
W4 O3 1.790(8) . ?
W4 O7 1.854(9) . ?
W4 O1 1.973(8) 11_565 ?
W4 O3 2.144(8) 11_565 ?
W4 O26 2.169(9) . ?
W4 Pr2 3.4165(8) . ?
W4 K1 4.080(4) 16_665 ?
W5 O41 1.751(9) . ?
W5 O47 1.758(8) . ?
W5 O15 1.933(6) . ?
W5 O12 1.937(8) . ?
W5 O2 2.122(7) . ?
W5 O40 2.163(8) . ?
W5 K1 3.764(4) . ?
W5 K1 4.026(5) 6_464 ?
W6 O42 1.697(10) . ?
W6 O27 1.894(8) . ?
W6 O19 1.905(9) . ?
W6 O13 1.932(9) . ?
W6 O20 1.952(9) . ?
W6 O23 2.334(9) . ?
W7 O49 1.710(10) . ?
W7 O22 1.760(9) . ?
W7 O33 1.935(9) . ?
W7 O78 2.003(9) . ?
W7 O51 2.068(10) . ?
W7 O10 2.311(9) . ?
W8 O48 1.716(10) . ?
W8 O51 1.840(11) . ?
W8 O57 1.866(10) . ?
W8 O66 1.921(9) . ?
W8 O69 2.008(11) . ?
W8 O10 2.472(8) . ?
W9 O8 1.736(8) . ?
W9 O6 1.739(8) . ?
W9 O1 1.909(8) . ?
W9 O27 1.968(8) . ?
W9 O26 2.178(8) 16_665 ?
W9 O25 2.213(9) . ?
W9 K1 4.059(4) 6_464 ?
W10 O68 1.733(9) . ?
W10 O56 1.780(9) . ?
W10 O45 1.906(9) . ?
W10 O70 1.982(9) . ?
W10 O39 2.050(9) . ?
W10 O24 2.298(8) . ?
W11 O46 1.738(10) . ?
W11 O28 1.763(9) . ?
W11 O45 1.932(9) . ?
W11 O64 1.987(10) . ?
W11 O71 2.080(9) . ?
W11 O29 2.300(9) . ?
W12 O58 1.708(9) . ?
W12 O21 1.819(9) . ?
W12 O59 1.842(10) . ?
W12 O19 1.986(10) . ?
W12 O30 2.021(9) . ?
W12 O23 2.304(8) . ?
W13 O67 1.734(9) . ?
W13 O35 1.783(9) . ?
W13 O78 1.885(10) . ?
W13 O60 1.947(10) . ?
W13 O57 2.043(10) . ?
W13 O10 2.424(9) . ?
W14 O4 1.708(10) . ?
W14 O55 1.824(10) . ?
W14 O54 1.872(9) . ?
W14 O66 1.897(10) . ?
W14 O5 2.013(11) . ?
W14 O11 2.397(8) . ?
W15 O44 1.727(9) . ?
W15 O25 1.799(8) . ?
W15 O70 1.918(9) . ?
W15 O13 1.933(9) . ?
W15 O76 2.040(9) . ?
W15 O24 2.387(9) . ?
W16 O75 1.728(9) . ?
W16 O71 1.841(10) . ?
W16 O79 1.863(10) . ?
W16 O72 1.912(10) . ?
W16 O59 2.010(10) . ?
W16 O29 2.477(8) . ?
W17 O62 1.723(9) . ?
W17 O5 1.833(10) . ?
W17 O69 1.838(11) . ?
W17 O65 1.990(11) . ?
W17 O50 2.024(10) . ?
W17 O18 2.288(8) . ?
W18 O77 1.707(11) . ?
W18 O34 1.810(9) . ?
W18 O64 1.899(10) . ?
W18 O32 1.961(10) . ?
W18 O79 2.008(9) . ?
W18 O29 2.427(9) . ?
W19 O74 1.722(10) . ?
W19 O39 1.845(10) . ?
W19 O76 1.862(10) . ?
W19 O72 1.897(10) . ?
W19 O21 2.024(9) . ?
W19 O24 2.430(8) . ?
W20 O73 1.714(10) . ?
W20 O65 1.893(9) . ?
W20 O53 1.910(9) . ?
W20 O17 1.939(9) . ?
W20 O12 1.951(8) . ?
W20 O18 2.299(9) . ?
W21 O61 1.702(10) . ?
W21 O50 1.870(9) . ?
W21 O60 1.901(10) . ?
W21 O36 1.920(9) . ?
W21 O17 1.963(10) . ?
W21 O18 2.340(8) . ?
W22 O37 1.712(9) . ?
W22 O30 1.883(9) . ?
W22 O32 1.885(9) . ?
W22 O9 1.933(8) . ?
W22 O20 1.962(9) . ?
W22 O23 2.326(9) . ?
Pr1 O47 2.388(8) . ?
Pr1 O56 2.422(9) . ?
Pr1 O2W 2.476(10) . ?
Pr1 O1W 2.499(10) . ?
Pr1 O43 2.510(9) . ?
Pr1 O28 2.538(9) . ?
Pr1 O6 2.544(8) . ?
Pr1 O3W 2.560(10) . ?
Pr1 O52 2.675(9) 6_464 ?
Pr1 K1 4.439(4) 6_464 ?
Pr2 O7 2.415(8) . ?
Pr2 O14 2.445(8) . ?
Pr2 O8 2.466(9) . ?
Pr2 O22 2.478(9) . ?
Pr2 O31 2.525(9) . ?
Pr2 O5W 2.541(10) . ?
Pr2 O41 2.543(9) . ?
Pr2 O16 2.562(8) . ?
Pr2 O4W 2.572(9) . ?
Pr2 K1 4.216(4) . ?
Te1 O10 1.887(9) . ?
Te1 O18 1.906(8) . ?
Te1 O11 1.907(8) . ?
Te2 O23 1.887(8) . ?
Te2 O29 1.895(8) . ?
Te2 O24 1.902(8) . ?
O1 W4 1.973(8) 16_665 ?
O1 K1 2.701(9) 6_464 ?
O2 W5 2.122(7) 6_464 ?
O3 W4 2.144(8) 16_665 ?
O7 K1 2.610(10) . ?
O15 W5 1.933(6) 6_464 ?
O15 K1 2.920(7) 6_464 ?
O15 K1 2.920(7) . ?
O26 W9 2.178(8) 11_565 ?
O30 Na1 2.846(14) 4_454 ?
O31 K1 3.274(10) . ?
O38 K1 3.349(10) . ?
O40 K1 2.859(9) . ?
O41 K1 3.328(9) . ?
O47 K1 3.399(10) 6_464 ?
O52 Pr1 2.676(9) 6_464 ?
O54 Na1 2.764(14) . ?
K1 O1 2.701(9) 6_464 ?
K1 O14W 2.790(16) . ?
K1 O3W 2.892(13) 6_464 ?
K1 O7W 2.902(13) . ?
K1 O47 3.399(10) 6_464 ?
Na1 O2W 2.762(15) 6_464 ?
Na1 O30 2.846(14) 3 ?
Na1 O13W 2.95(4) . ?
O2W Na1 2.762(15) 6_464 ?
O3W K1 2.892(13) 6_464 ?
O14W K1 2.790(16) 6_464 ?
C1 N1 1.31(4) . ?
C1 H1C 0.9800 . ?
C1 H1D 0.9800 . ?
C1 H1E 0.9800 . ?
C2 N1 1.53(4) . ?
C2 H2C 0.9800 . ?
C2 H2D 0.9800 . ?
C2 H2E 0.9800 . ?
N1 H1A 0.9200 . ?
N1 H1B 0.9200 . ?
N2 C3 1.38(4) . ?
N2 C4 1.46(4) . ?
N2 H2A 0.9200 . ?
N2 H2B 0.9200 . ?
C3 H3A 0.9800 . ?
C3 H3B 0.9800 . ?
C3 H3C 0.9800 . ?
C4 H4A 0.9800 . ?
C4 H4B 0.9800 . ?
C4 H4C 0.9800 . ?

loop_
_geom_hbond_atom_site_label_D
_geom_hbond_atom_site_label_H
_geom_hbond_atom_site_label_A
_geom_hbond_distance_DH
_geom_hbond_distance_HA
_geom_hbond_distance_DA
_geom_hbond_angle_DHA
_geom_hbond_site_symmetry_A
N1 H1A O19 0.92 2.01 2.93(3) 174.7 11_565
N1 H1B O9W 0.92 1.76 2.68(4) 176.6 .
N2 H2A O78 0.92 2.28 2.85(3) 120.3 .
N2 H2A O22 0.92 2.46 3.34(3) 160.3 .
N2 H2B O37 0.92 1.85 2.72(3) 156.0 .
